data_7064450
loop_
_publ_author_name
'Binici, Arzu'

_publ_section_title
;
 The syntheses, crystal structures, and spectroscopic, chiral, thermal and
 free radical scavenging properties of fully and partially substituted
 indolyl-phosphazenes
;
_journal_name_full 'New Journal of Chemistry'
_journal_paper_doi 10.1039/D6NJ00879H
_journal_year 2026
_chemical_formula_moiety 'C24 H46 N10 P3'
_chemical_formula_sum 'C24 H46 N10 P3'
_chemical_formula_weight 567.62
_space_group_crystal_system triclinic
_space_group_IT_number 2
_space_group_name_Hall '-P 1'
_space_group_name_H-M_alt 'P -1'
_atom_sites_solution_hydrogens mixed
_atom_sites_solution_primary dual
_audit_creation_date 2026-05-13
_audit_creation_method
;
Olex2 1.3
(compiled 2020.11.12 svn.r5f609507 for OlexSys, GUI svn.r6408)
;
_audit_update_record
;
2026-05-15 deposited with the CCDC.	2026-06-04 downloaded from the CCDC.
;
_cell_angle_alpha 93.595(16)
_cell_angle_beta 92.180(17)
_cell_angle_gamma 91.788(16)
_cell_formula_units_Z 2
_cell_length_a 7.602(8)
_cell_length_b 12.115(12)
_cell_length_c 16.305(16)
_cell_measurement_reflns_used 1581
_cell_measurement_temperature 173.02
_cell_measurement_theta_max 20.22
_cell_measurement_theta_min 2.51
_cell_volume 1497(3)
_computing_molecular_graphics 'Olex2 1.3 (Dolomanov et al., 2009)'
_computing_publication_material 'Olex2 1.3 (Dolomanov et al., 2009)'
_computing_structure_refinement 'XL  (Sheldrick, 2008)'
_computing_structure_solution 'SHELXT 2014/5 (Sheldrick, 2014)'
_diffrn_ambient_temperature 173.02
_diffrn_detector_area_resol_mean 8.3333
_diffrn_measured_fraction_theta_full 0.999
_diffrn_measured_fraction_theta_max 0.999
_diffrn_measurement_device_type 'Bruker APEX II QUAZAR three-circle diffractometer'
_diffrn_measurement_method '\f and \w scans'
_diffrn_radiation_type MoK\a
_diffrn_radiation_wavelength 0.71073
_diffrn_reflns_av_R_equivalents 0.0957
_diffrn_reflns_av_unetI/netI 0.0999
_diffrn_reflns_Laue_measured_fraction_full 0.999
_diffrn_reflns_Laue_measured_fraction_max 0.999
_diffrn_reflns_limit_h_max 9
_diffrn_reflns_limit_h_min -9
_diffrn_reflns_limit_k_max 14
_diffrn_reflns_limit_k_min -14
_diffrn_reflns_limit_l_max 19
_diffrn_reflns_limit_l_min -19
_diffrn_reflns_number 18456
_diffrn_reflns_point_group_measured_fraction_full 0.999
_diffrn_reflns_point_group_measured_fraction_max 0.999
_diffrn_reflns_theta_full 24.999
_diffrn_reflns_theta_max 24.999
_diffrn_reflns_theta_min 1.252
_exptl_absorpt_coefficient_mu 0.231
_exptl_absorpt_correction_T_max 0.7456
_exptl_absorpt_correction_T_min 0.6457
_exptl_absorpt_correction_type none
_exptl_absorpt_process_details
;
SADABS-2016/2 (Bruker,2016/2) was used for absorption correction.
wR2(int) was 0.1130 before and 0.0610 after correction.
The Ratio of minimum to maximum transmission is 0.8660.
The \l/2 correction factor is Not present.
;
_exptl_crystal_colour colourless
_exptl_crystal_colour_primary colourless
_exptl_crystal_density_diffrn 1.259
_exptl_crystal_description plate
_exptl_crystal_F_000 610
_exptl_crystal_size_max 0.224
_exptl_crystal_size_mid 0.153
_exptl_crystal_size_min 0.082
_refine_diff_density_max 0.422
_refine_diff_density_min -0.397
_refine_diff_density_rms 0.066
_refine_ls_extinction_method none
_refine_ls_goodness_of_fit_ref 0.985
_refine_ls_hydrogen_treatment mixed
_refine_ls_matrix_type full
_refine_ls_number_parameters 386
_refine_ls_number_reflns 5262
_refine_ls_number_restraints 87
_refine_ls_restrained_S_all 0.982
_refine_ls_R_factor_all 0.1083
_refine_ls_R_factor_gt 0.0590
_refine_ls_shift/su_max 0.001
_refine_ls_shift/su_mean 0.000
_refine_ls_structure_factor_coef Fsqd
_refine_ls_weighting_details 'w=1/[\s^2^(Fo^2^)+(0.0702P)^2^] where P=(Fo^2^+2Fc^2^)/3'
_refine_ls_weighting_scheme calc
_refine_ls_wR_factor_gt 0.1345
_refine_ls_wR_factor_ref 0.1512
_reflns_Friedel_coverage 0.000
_reflns_number_gt 3162
_reflns_number_total 5262
_reflns_threshold_expression 'I > 2\s(I)'
_cod_data_source_file d6nj00879h2.cif
_cod_data_source_block 25gtu027_inmetpropfull_0m
_cod_database_code 7064450
_shelx_shelxl_version_number 2017/1
_shelx_space_group_comment
;
The symmetry employed for this shelxl refinement is uniquely defined
by the following loop, which should always be used as a source of
symmetry information in preference to the above space-group names.
They are only intended as comments.
;
_shelx_estimated_absorpt_t_max 0.981
_shelx_estimated_absorpt_t_min 0.950
_olex2_refinement_description
;
1. Fixed Uiso
 At 1.2 times of:
  All C(H) groups, All C(H,H) groups, All C(H,H,H,H) groups, All N(H) groups,
  All N(H,H) groups
 At 1.5 times of:
  All C(H,H,H) groups
2. Restrained distances
 C16-C17 \\sim C16-C17A
 with sigma of 0.02
 C16-C18 \\sim C16-C18A
 with sigma of 0.04
 C17-C18 \\sim C17A-C18A
 with sigma of 0.04
 C19-C20 \\sim C19A-C20A
 with sigma of 0.02
 N9-C20 \\sim N9-C20A
 with sigma of 0.04
 N9-C19 \\sim N9-C19A
 with sigma of 0.02
 C19-C21 \\sim C19A-C21
 with sigma of 0.04
 C20-C21 \\sim C20A-C21
 with sigma of 0.02
 C20-C21 \\sim C20-C21A
 with sigma of 0.02
3. Uiso/Uaniso restraints and constraints
C17A \\sim C18A \\sim C17 \\sim C18: within 2A with sigma of 0.01 and sigma for
terminal atoms of 0.02 within 2A
C19A \\sim C20A \\sim C21: within 1.7A with sigma of 0.04 and sigma for
terminal atoms of 0.08 within 1.7A
C21 \\sim C20A: within 2A with sigma of 0.01 and sigma for terminal atoms of
0.02 within 2A
C20A \\sim C21A: within 2A with sigma of 0.01 and sigma for terminal atoms of
0.02 within 2A
Uanis(C20) = Uanis(C20A)
4. Rigid body (RIGU) restrains
 C17, C18
 with sigma for 1-2 distances of 0.004 and sigma for 1-3 distances of 0.004
 C17A, C18A
 with sigma for 1-2 distances of 0.004 and sigma for 1-3 distances of 0.004
 C19, C20, C21
 with sigma for 1-2 distances of 0.004 and sigma for 1-3 distances of 0.004
 C19A, C20A, C21
 with sigma for 1-2 distances of 0.004 and sigma for 1-3 distances of 0.004
 C20, C21
 with sigma for 1-2 distances of 0.004 and sigma for 1-3 distances of 0.004
 C20A, C21A
 with sigma for 1-2 distances of 0.004 and sigma for 1-3 distances of 0.004
 N9, C19A, C19
 with sigma for 1-2 distances of 0.004 and sigma for 1-3 distances of 0.004
5. Others
 Sof(H16C)=Sof(H16D)=Sof(C17A)=Sof(H17C)=Sof(H17D)=Sof(C18A)=Sof(H18D)=
 Sof(H18E)=Sof(H18F)=1-FVAR(1)
 Sof(H16A)=Sof(H16B)=Sof(C17)=Sof(H17A)=Sof(H17B)=Sof(C18)=Sof(H18A)=Sof(H18B)=
 Sof(H18C)=FVAR(1)
 Sof(H9B)=Sof(C20A)=Sof(H20C)=Sof(H20D)=Sof(C19A)=Sof(H19C)=Sof(H19D)=1-FVAR(2)
 Sof(H9A)=Sof(C19)=Sof(H19A)=Sof(H19B)=Sof(C20)=Sof(H20A)=Sof(H20B)=FVAR(2)
 Sof(C21A)=Sof(H21D)=Sof(H21E)=Sof(H21F)=1-FVAR(3)
 Sof(C21)=Sof(H21A)=Sof(H21B)=Sof(H21C)=FVAR(3)
6.a Secondary CH2 refined with riding coordinates:
 C1(H1A,H1B), C2(H2A,H2B), C13(H13A,H13B), C14(H14A,H14B), C16(H16A,H16B),
 C16(H16C,H16D), C17(H17A,H17B), C22(H22A,H22B), C23(H23A,H23B), C17A(H17C,
 H17D), C19(H19A,H19B), C20(H20A,H20B), C20A(H20C,H20D), C19A(H19C,H19D)
6.b Aromatic/amide H refined with riding coordinates:
 N6(H6), N7(H7), N8(H8), N10(H10), C5(H5), C8(H8A), C9(H9), C10(H10A),
 C11(H11), N9(H9A), N9(H9B)
6.c Idealised Me refined as rotating group:
 C3(H3A,H3B,H3C), C15(H15A,H15B,H15C), C18(H18A,H18B,H18C), C24(H24A,H24B,
 H24C), C18A(H18D,H18E,H18F), C21(H21A,H21B,H21C), C21A(H21D,H21E,H21F)
;
_olex2_submission_special_instructions 'No special instructions were received'

loop_
_space_group_symop_operation_xyz
'x, y, z'
'-x, -y, -z'

loop_
_atom_site_label
_atom_site_type_symbol
_atom_site_fract_x
_atom_site_fract_y
_atom_site_fract_z
_atom_site_U_iso_or_equiv
_atom_site_adp_type
_atom_site_occupancy
_atom_site_site_symmetry_order
_atom_site_calc_flag
_atom_site_refinement_flags_posn
_atom_site_refinement_flags_adp
_atom_site_refinement_flags_occupancy
_atom_site_disorder_assembly
_atom_site_disorder_group
P1 P 0.31929(12) 0.38239(7) 0.72084(5) 0.0267(3) Uani 1 1 d . . . . .
P2 P 0.63466(12) 0.48770(8) 0.79353(6) 0.0312(3) Uani 1 1 d . . . . .
P3 P 0.31863(12) 0.48538(7) 0.88207(5) 0.0271(3) Uani 1 1 d . . . . .
N1 N 0.5254(4) 0.4138(2) 0.72222(16) 0.0296(7) Uani 1 1 d . . . . .
N2 N 0.5223(4) 0.5181(2) 0.87183(16) 0.0296(7) Uani 1 1 d . . . . .
N3 N 0.2243(4) 0.4202(2) 0.80260(16) 0.0295(7) Uani 1 1 d . . . . .
N4 N 0.2185(4) 0.4246(2) 0.63721(17) 0.0321(7) Uani 1 1 d . . . . .
N5 N 0.2784(4) 0.2513(2) 0.69334(18) 0.0410(8) Uani 1 1 d . . . . .
N6 N 0.3427(4) 0.6305(3) 0.44165(19) 0.0395(8) Uani 1 1 d . . . . .
H6 H 0.390378 0.619492 0.393593 0.047 Uiso 1 1 calc R U . . .
N7 N 0.8166(4) 0.4337(3) 0.82583(18) 0.0398(8) Uani 1 1 d . . . . .
H7 H 0.918230 0.467661 0.818322 0.048 Uiso 1 1 calc R U . . .
N8 N 0.7204(4) 0.5966(3) 0.75041(19) 0.0461(9) Uani 1 1 d . . . . .
H8 H 0.832312 0.615551 0.760204 0.055 Uiso 1 1 calc R U . . .
N10 N 0.2788(4) 0.4127(2) 0.96178(16) 0.0297(7) Uani 1 1 d . . . . .
H10 H 0.246488 0.446792 1.007742 0.036 Uiso 1 1 calc R U . . .
C1 C 0.1045(6) 0.3399(3) 0.5962(3) 0.0589(13) Uani 1 1 d . . . . .
H1A H 0.099298 0.347823 0.536099 0.071 Uiso 1 1 calc R U . . .
H1B H -0.016256 0.344442 0.616612 0.071 Uiso 1 1 calc R U . . .
C2 C 0.1828(6) 0.2316(3) 0.6156(3) 0.0508(12) Uani 1 1 d . . . . .
H2A H 0.088814 0.173971 0.619377 0.061 Uiso 1 1 calc R U . . .
H2B H 0.263009 0.206859 0.572196 0.061 Uiso 1 1 calc R U . . .
C3 C 0.3410(5) 0.1602(3) 0.7376(2) 0.0466(11) Uani 1 1 d . . . . .
H3A H 0.413230 0.113744 0.701809 0.070 Uiso 1 1 calc R U . . .
H3B H 0.240419 0.116087 0.754878 0.070 Uiso 1 1 calc R U . . .
H3C H 0.412171 0.188768 0.786130 0.070 Uiso 1 1 calc R U . . .
C4 C 0.1595(6) 0.5380(3) 0.6350(2) 0.0443(11) Uani 1 1 d . . . . .
H4 H 0.205(5) 0.574(3) 0.680(2) 0.053 Uiso 1 1 d . U . . .
C5 C 0.2977(5) 0.5505(3) 0.4928(2) 0.0391(10) Uani 1 1 d . . . . .
H5 H 0.312591 0.473524 0.481428 0.047 Uiso 1 1 calc R U . . .
C6 C 0.2285(5) 0.5958(3) 0.5626(2) 0.0333(9) Uani 1 1 d . . . . .
C7 C 0.2291(5) 0.7119(3) 0.5540(2) 0.0330(9) Uani 1 1 d . . . . .
C8 C 0.1756(5) 0.8029(3) 0.6025(3) 0.0499(11) Uani 1 1 d . . . . .
H8A H 0.127170 0.792814 0.654439 0.060 Uiso 1 1 calc R U . . .
C9 C 0.1935(7) 0.9068(4) 0.5746(3) 0.0786(17) Uani 1 1 d . . . . .
H9 H 0.154511 0.968336 0.607228 0.094 Uiso 1 1 calc R U . . .
C10 C 0.2677(8) 0.9241(4) 0.4995(4) 0.0825(17) Uani 1 1 d . . . . .
H10A H 0.281063 0.997256 0.482332 0.099 Uiso 1 1 calc R U . . .
C11 C 0.3221(6) 0.8366(4) 0.4496(3) 0.0589(13) Uani 1 1 d . . . . .
H11 H 0.371891 0.847823 0.398068 0.071 Uiso 1 1 calc R U . . .
C12 C 0.3011(5) 0.7312(3) 0.4779(2) 0.0374(9) Uani 1 1 d . . . . .
C13 C 0.8139(5) 0.3322(3) 0.8661(3) 0.0492(11) Uani 1 1 d . . . . .
H13A H 0.701141 0.324113 0.893959 0.059 Uiso 1 1 calc R U . . .
H13B H 0.910469 0.334884 0.908768 0.059 Uiso 1 1 calc R U . . .
C14 C 0.8346(6) 0.2315(4) 0.8063(3) 0.0607(13) Uani 1 1 d . . . . .
H14A H 0.742126 0.231625 0.761905 0.073 Uiso 1 1 calc R U . . .
H14B H 0.950272 0.238003 0.780769 0.073 Uiso 1 1 calc R U . . .
C15 C 0.8225(7) 0.1244(4) 0.8458(4) 0.0876(18) Uani 1 1 d . . . . .
H15A H 0.832480 0.063333 0.804057 0.131 Uiso 1 1 calc R U . . .
H15B H 0.708827 0.117536 0.871790 0.131 Uiso 1 1 calc R U . . .
H15C H 0.918058 0.121634 0.887603 0.131 Uiso 1 1 calc R U . . .
C16 C 0.6111(7) 0.6622(3) 0.6957(3) 0.0717(15) Uani 1 1 d D . . . .
H16A H 0.522655 0.698779 0.730128 0.086 Uiso 0.627(9) 1 calc R U P A 1
H16B H 0.545405 0.608966 0.656319 0.086 Uiso 0.627(9) 1 calc R U P A 1
H16C H 0.502511 0.686988 0.721874 0.086 Uiso 0.373(9) 1 calc R U P A 2
H16D H 0.580273 0.621440 0.642261 0.086 Uiso 0.373(9) 1 calc R U P A 2
C17 C 0.6922(12) 0.7490(7) 0.6465(5) 0.056(2) Uani 0.627(9) 1 d D U P A 1
H17A H 0.604739 0.773425 0.605537 0.067 Uiso 0.627(9) 1 calc R U P A 1
H17B H 0.793292 0.718903 0.616940 0.067 Uiso 0.627(9) 1 calc R U P A 1
C18 C 0.7535(11) 0.8457(6) 0.7053(5) 0.067(3) Uani 0.627(9) 1 d D U P A 1
H18A H 0.827615 0.818938 0.749875 0.101 Uiso 0.627(9) 1 calc R U P A 1
H18B H 0.650977 0.881492 0.728395 0.101 Uiso 0.627(9) 1 calc R U P A 1
H18C H 0.821642 0.899225 0.675602 0.101 Uiso 0.627(9) 1 calc R U P A 1
C22 C 0.2959(5) 0.2931(3) 0.9578(2) 0.0332(9) Uani 1 1 d . . . . .
H22A H 0.421937 0.275471 0.954919 0.040 Uiso 1 1 calc R U . . .
H22B H 0.233858 0.260075 0.907167 0.040 Uiso 1 1 calc R U . . .
C23 C 0.2206(5) 0.2434(3) 1.0313(2) 0.0426(10) Uani 1 1 d . . . . .
H23A H 0.095293 0.262681 1.034227 0.051 Uiso 1 1 calc R U . . .
H23B H 0.283422 0.276908 1.081535 0.051 Uiso 1 1 calc R U . . .
C24 C 0.2326(6) 0.1178(3) 1.0307(3) 0.0645(14) Uani 1 1 d . . . . .
H24A H 0.160990 0.083317 0.984215 0.097 Uiso 1 1 calc R U . . .
H24B H 0.189054 0.092016 1.082207 0.097 Uiso 1 1 calc R U . . .
H24C H 0.355615 0.097465 1.025278 0.097 Uiso 1 1 calc R U . . .
C17A C 0.742(2) 0.7571(13) 0.6871(12) 0.074(4) Uani 0.373(9) 1 d D U P A 2
H17C H 0.785017 0.787245 0.742402 0.089 Uiso 0.373(9) 1 calc R U P A 2
H17D H 0.844865 0.729684 0.657238 0.089 Uiso 0.373(9) 1 calc R U P A 2
C18A C 0.6596(18) 0.8471(10) 0.6415(10) 0.072(4) Uani 0.373(9) 1 d D U P A 2
H18D H 0.580565 0.814108 0.597052 0.109 Uiso 0.373(9) 1 calc R U P A 2
H18E H 0.751808 0.892432 0.618117 0.109 Uiso 0.373(9) 1 calc R U P A 2
H18F H 0.592186 0.893661 0.679355 0.109 Uiso 0.373(9) 1 calc R U P A 2
N9 N 0.2205(4) 0.5996(2) 0.91146(18) 0.0364(8) Uani 1 1 d D . . . .
H9A H 0.167897 0.604061 0.958658 0.044 Uiso 0.660(6) 1 calc R U P B 1
H9B H 0.118240 0.591072 0.934262 0.044 Uiso 0.340(6) 1 calc R U P B 2
C19 C 0.2202(10) 0.6940(4) 0.8592(4) 0.0386(17) Uani 0.660(6) 1 d D . P B 1
H19A H 0.100449 0.699802 0.834182 0.046 Uiso 0.660(6) 1 calc R U P B 1
H19B H 0.301321 0.679346 0.813982 0.046 Uiso 0.660(6) 1 calc R U P B 1
C20 C 0.2738(9) 0.8025(5) 0.9035(4) 0.0482(15) Uani 0.660(6) 1 d D . P B 1
H20A H 0.391163 0.795983 0.930946 0.058 Uiso 0.660(6) 1 calc R U P B 1
H20B H 0.188987 0.819591 0.946768 0.058 Uiso 0.660(6) 1 calc R U P B 1
C21 C 0.281(3) 0.8978(14) 0.8467(11) 0.061(4) Uani 0.70(5) 1 d . U P B 1
H21A H 0.343764 0.874886 0.797280 0.092 Uiso 0.70(5) 1 calc R U P B 1
H21B H 0.344019 0.961779 0.875371 0.092 Uiso 0.70(5) 1 calc R U P B 1
H21C H 0.161474 0.917848 0.831026 0.092 Uiso 0.70(5) 1 calc R U P B 1
C20A C 0.1808(17) 0.7662(10) 0.8371(7) 0.0482(15) Uani 0.340(6) 1 d D U P B 2
H20C H 0.197118 0.723630 0.784318 0.058 Uiso 0.340(6) 1 calc R U P B 2
H20D H 0.054204 0.761096 0.849117 0.058 Uiso 0.340(6) 1 calc R U P B 2
C19A C 0.2851(18) 0.7157(9) 0.9038(9) 0.048(4) Uani 0.340(6) 1 d D U P B 2
H19C H 0.411279 0.716635 0.890823 0.058 Uiso 0.340(6) 1 calc R U P B 2
H19D H 0.272994 0.759315 0.956597 0.058 Uiso 0.340(6) 1 calc R U P B 2
C21A C 0.233(6) 0.884(3) 0.829(3) 0.057(7) Uani 0.30(5) 1 d . U P B 2
H21D H 0.168978 0.911524 0.781213 0.085 Uiso 0.30(5) 1 calc R U P B 2
H21E H 0.360085 0.890351 0.820567 0.085 Uiso 0.30(5) 1 calc R U P B 2
H21F H 0.204952 0.928198 0.878614 0.085 Uiso 0.30(5) 1 calc R U P B 2

loop_
_atom_site_aniso_label
_atom_site_aniso_U_11
_atom_site_aniso_U_22
_atom_site_aniso_U_33
_atom_site_aniso_U_23
_atom_site_aniso_U_13
_atom_site_aniso_U_12
P1 0.0297(5) 0.0269(5) 0.0232(5) 0.0013(4) -0.0022(4) 0.0017(4)
P2 0.0296(6) 0.0373(6) 0.0260(5) -0.0012(4) 0.0009(4) -0.0021(4)
P3 0.0296(5) 0.0284(5) 0.0236(5) 0.0016(4) 0.0016(4) 0.0025(4)
N1 0.0261(16) 0.0368(17) 0.0254(16) -0.0013(14) 0.0008(13) 0.0026(13)
N2 0.0310(17) 0.0347(17) 0.0221(16) -0.0025(13) 0.0008(13) -0.0055(14)
N3 0.0284(17) 0.0355(17) 0.0246(16) 0.0025(13) -0.0007(13) 0.0025(13)
N4 0.0370(18) 0.0358(18) 0.0233(16) 0.0005(14) -0.0052(14) 0.0083(14)
N5 0.061(2) 0.0299(18) 0.0307(18) -0.0006(14) -0.0099(16) -0.0018(16)
N6 0.0363(19) 0.056(2) 0.0269(18) 0.0020(17) 0.0057(15) 0.0085(16)
N7 0.0256(17) 0.057(2) 0.0369(19) 0.0038(17) -0.0030(14) 0.0002(15)
N8 0.042(2) 0.048(2) 0.048(2) 0.0056(17) 0.0103(17) -0.0157(16)
N10 0.0400(18) 0.0278(16) 0.0215(16) 0.0011(13) 0.0073(13) 0.0005(14)
C1 0.056(3) 0.066(3) 0.052(3) -0.001(2) -0.023(2) -0.007(2)
C2 0.049(3) 0.050(3) 0.050(3) -0.018(2) -0.006(2) -0.002(2)
C3 0.059(3) 0.028(2) 0.054(3) 0.002(2) 0.010(2) 0.003(2)
C4 0.066(3) 0.044(3) 0.026(2) 0.0102(19) 0.008(2) 0.022(2)
C5 0.045(2) 0.046(2) 0.028(2) 0.0069(19) 0.0026(19) 0.014(2)
C6 0.032(2) 0.043(2) 0.026(2) 0.0057(18) -0.0017(17) 0.0106(18)
C7 0.029(2) 0.045(2) 0.025(2) -0.0015(18) -0.0006(16) -0.0017(18)
C8 0.056(3) 0.050(3) 0.043(3) -0.007(2) 0.011(2) -0.009(2)
C9 0.115(5) 0.040(3) 0.079(4) -0.016(3) 0.028(3) -0.019(3)
C10 0.119(5) 0.044(3) 0.084(4) 0.001(3) 0.031(4) -0.026(3)
C11 0.068(3) 0.058(3) 0.051(3) 0.011(3) 0.010(2) -0.015(2)
C12 0.035(2) 0.044(2) 0.032(2) 0.002(2) -0.0003(18) -0.0074(19)
C13 0.034(2) 0.068(3) 0.045(3) 0.007(2) -0.004(2) 0.013(2)
C14 0.051(3) 0.060(3) 0.071(3) 0.019(3) -0.009(2) 0.002(2)
C15 0.083(4) 0.069(4) 0.112(5) 0.030(3) -0.016(3) -0.001(3)
C16 0.098(4) 0.038(3) 0.084(4) 0.026(3) 0.024(3) 0.010(3)
C17 0.060(5) 0.060(4) 0.050(5) 0.022(4) -0.003(4) -0.010(4)
C18 0.077(6) 0.046(4) 0.079(6) -0.001(4) 0.025(4) -0.010(4)
C22 0.033(2) 0.037(2) 0.031(2) 0.0041(17) 0.0010(17) 0.0063(17)
C23 0.057(3) 0.033(2) 0.039(2) 0.0122(19) 0.014(2) -0.0018(19)
C24 0.084(4) 0.043(3) 0.068(3) 0.019(2) -0.004(3) -0.003(2)
C17A 0.077(8) 0.063(6) 0.083(8) 0.034(7) -0.012(7) -0.018(6)
C18A 0.072(8) 0.057(7) 0.091(9) 0.038(7) -0.009(7) -0.012(6)
N9 0.048(2) 0.0313(17) 0.0318(18) 0.0039(14) 0.0142(15) 0.0138(15)
C19 0.057(5) 0.029(3) 0.031(4) 0.004(3) 0.012(3) 0.011(3)
C20 0.057(4) 0.038(3) 0.048(4) 0.004(3) -0.003(3) -0.002(3)
C21 0.086(10) 0.038(5) 0.061(9) 0.010(5) 0.001(6) -0.001(5)
C20A 0.057(4) 0.038(3) 0.048(4) 0.004(3) -0.003(3) -0.002(3)
C19A 0.053(8) 0.041(7) 0.049(8) -0.003(6) -0.018(6) -0.004(6)
C21A 0.082(17) 0.025(7) 0.064(15) -0.002(10) 0.009(12) 0.010(9)

loop_
_atom_type_symbol
_atom_type_description
_atom_type_scat_dispersion_real
_atom_type_scat_dispersion_imag
_atom_type_scat_source
C C 0.0033 0.0016 'International Tables Vol C Tables 4.2.6.8 and 6.1.1.4'
H H 0.0000 0.0000 'International Tables Vol C Tables 4.2.6.8 and 6.1.1.4'
N N 0.0061 0.0033 'International Tables Vol C Tables 4.2.6.8 and 6.1.1.4'
P P 0.1023 0.0942 'International Tables Vol C Tables 4.2.6.8 and 6.1.1.4'

loop_
_geom_angle_atom_site_label_1
_geom_angle_atom_site_label_2
_geom_angle_atom_site_label_3
_geom_angle
_geom_angle_site_symmetry_1
_geom_angle_site_symmetry_3
_geom_angle_publ_flag
N1 P1 N4 110.76(16) . . ?
N1 P1 N5 111.96(16) . . ?
N3 P1 N1 114.45(15) . . ?
N3 P1 N4 112.59(16) . . ?
N3 P1 N5 112.14(16) . . ?
N5 P1 N4 93.07(16) . . ?
N1 P2 N7 114.61(16) . . ?
N1 P2 N8 107.16(17) . . ?
N2 P2 N1 113.37(16) . . ?
N2 P2 N7 107.77(17) . . ?
N2 P2 N8 114.21(16) . . ?
N7 P2 N8 98.99(18) . . ?
N2 P3 N3 114.40(15) . . ?
N2 P3 N10 114.82(15) . . ?
N2 P3 N9 107.07(16) . . ?
N3 P3 N10 107.24(16) . . ?
N3 P3 N9 113.48(16) . . ?
N9 P3 N10 98.94(16) . . ?
P1 N1 P2 126.05(18) . . ?
P2 N2 P3 126.09(17) . . ?
P1 N3 P3 125.27(19) . . ?
C1 N4 P1 112.5(3) . . ?
C1 N4 C4 116.3(3) . . ?
C4 N4 P1 120.5(2) . . ?
C2 N5 P1 114.4(3) . . ?
C3 N5 P1 124.9(3) . . ?
C3 N5 C2 120.5(3) . . ?
C5 N6 H6 125.8 . . ?
C5 N6 C12 108.3(3) . . ?
C12 N6 H6 125.8 . . ?
P2 N7 H7 119.4 . . ?
C13 N7 P2 121.2(3) . . ?
C13 N7 H7 119.4 . . ?
P2 N8 H8 119.6 . . ?
C16 N8 P2 120.8(3) . . ?
C16 N8 H8 119.6 . . ?
P3 N10 H10 119.3 . . ?
C22 N10 P3 121.4(2) . . ?
C22 N10 H10 119.3 . . ?
N4 C1 H1A 110.6 . . ?
N4 C1 H1B 110.6 . . ?
N4 C1 C2 105.9(3) . . ?
H1A C1 H1B 108.7 . . ?
C2 C1 H1A 110.6 . . ?
C2 C1 H1B 110.6 . . ?
N5 C2 C1 106.3(3) . . ?
N5 C2 H2A 110.5 . . ?
N5 C2 H2B 110.5 . . ?
C1 C2 H2A 110.5 . . ?
C1 C2 H2B 110.5 . . ?
H2A C2 H2B 108.7 . . ?
N5 C3 H3A 109.5 . . ?
N5 C3 H3B 109.5 . . ?
N5 C3 H3C 109.5 . . ?
H3A C3 H3B 109.5 . . ?
H3A C3 H3C 109.5 . . ?
H3B C3 H3C 109.5 . . ?
N4 C4 H4 106(2) . . ?
N4 C4 C6 112.4(3) . . ?
C6 C4 H4 107(3) . . ?
N6 C5 H5 124.6 . . ?
N6 C5 C6 110.8(4) . . ?
C6 C5 H5 124.6 . . ?
C5 C6 C4 128.7(4) . . ?
C5 C6 C7 106.0(3) . . ?
C7 C6 C4 125.3(3) . . ?
C8 C7 C6 134.5(4) . . ?
C8 C7 C12 118.1(4) . . ?
C12 C7 C6 107.4(3) . . ?
C7 C8 H8A 120.2 . . ?
C9 C8 C7 119.5(4) . . ?
C9 C8 H8A 120.2 . . ?
C8 C9 H9 119.3 . . ?
C8 C9 C10 121.3(4) . . ?
C10 C9 H9 119.3 . . ?
C9 C10 H10A 119.5 . . ?
C11 C10 C9 121.0(5) . . ?
C11 C10 H10A 119.5 . . ?
C10 C11 H11 121.4 . . ?
C10 C11 C12 117.2(4) . . ?
C12 C11 H11 121.4 . . ?
N6 C12 C7 107.5(3) . . ?
N6 C12 C11 129.7(4) . . ?
C11 C12 C7 122.8(4) . . ?
N7 C13 H13A 109.1 . . ?
N7 C13 H13B 109.1 . . ?
N7 C13 C14 112.3(3) . . ?
H13A C13 H13B 107.9 . . ?
C14 C13 H13A 109.1 . . ?
C14 C13 H13B 109.1 . . ?
C13 C14 H14A 108.9 . . ?
C13 C14 H14B 108.9 . . ?
H14A C14 H14B 107.7 . . ?
C15 C14 C13 113.5(4) . . ?
C15 C14 H14A 108.9 . . ?
C15 C14 H14B 108.9 . . ?
C14 C15 H15A 109.5 . . ?
C14 C15 H15B 109.5 . . ?
C14 C15 H15C 109.5 . . ?
H15A C15 H15B 109.5 . . ?
H15A C15 H15C 109.5 . . ?
H15B C15 H15C 109.5 . . ?
N8 C16 H16A 107.0 . . ?
N8 C16 H16B 107.0 . . ?
N8 C16 H16C 112.2 . . ?
N8 C16 H16D 112.2 . . ?
N8 C16 C17 121.2(5) . . ?
N8 C16 C17A 98.1(7) . . ?
H16A C16 H16B 106.8 . . ?
H16C C16 H16D 109.8 . . ?
C17 C16 H16A 107.0 . . ?
C17 C16 H16B 107.0 . . ?
C17A C16 H16C 112.2 . . ?
C17A C16 H16D 112.2 . . ?
C16 C17 H17A 110.1 . . ?
C16 C17 H17B 110.1 . . ?
C16 C17 C18 108.1(7) . . ?
H17A C17 H17B 108.4 . . ?
C18 C17 H17A 110.1 . . ?
C18 C17 H17B 110.1 . . ?
C17 C18 H18A 109.5 . . ?
C17 C18 H18B 109.5 . . ?
C17 C18 H18C 109.5 . . ?
H18A C18 H18B 109.5 . . ?
H18A C18 H18C 109.5 . . ?
H18B C18 H18C 109.5 . . ?
N10 C22 H22A 109.4 . . ?
N10 C22 H22B 109.4 . . ?
N10 C22 C23 111.3(3) . . ?
H22A C22 H22B 108.0 . . ?
C23 C22 H22A 109.4 . . ?
C23 C22 H22B 109.4 . . ?
C22 C23 H23A 108.7 . . ?
C22 C23 H23B 108.7 . . ?
C22 C23 C24 114.1(3) . . ?
H23A C23 H23B 107.6 . . ?
C24 C23 H23A 108.7 . . ?
C24 C23 H23B 108.7 . . ?
C23 C24 H24A 109.5 . . ?
C23 C24 H24B 109.5 . . ?
C23 C24 H24C 109.5 . . ?
H24A C24 H24B 109.5 . . ?
H24A C24 H24C 109.5 . . ?
H24B C24 H24C 109.5 . . ?
C16 C17A H17C 109.5 . . ?
C16 C17A H17D 109.5 . . ?
H17C C17A H17D 108.1 . . ?
C18A C17A C16 110.8(12) . . ?
C18A C17A H17C 109.5 . . ?
C18A C17A H17D 109.5 . . ?
C17A C18A H18D 109.5 . . ?
C17A C18A H18E 109.5 . . ?
C17A C18A H18F 109.5 . . ?
H18D C18A H18E 109.5 . . ?
H18D C18A H18F 109.5 . . ?
H18E C18A H18F 109.5 . . ?
P3 N9 H9A 119.9 . . ?
P3 N9 H9B 116.3 . . ?
C19 N9 P3 120.2(3) . . ?
C19 N9 H9A 119.9 . . ?
C19A N9 P3 127.3(6) . . ?
C19A N9 H9B 116.3 . . ?
N9 C19 H19A 108.7 . . ?
N9 C19 H19B 108.7 . . ?
N9 C19 C20 114.3(5) . . ?
H19A C19 H19B 107.6 . . ?
C20 C19 H19A 108.7 . . ?
C20 C19 H19B 108.7 . . ?
C19 C20 H20A 109.0 . . ?
C19 C20 H20B 109.0 . . ?
C19 C20 C21 113.0(9) . . ?
H20A C20 H20B 107.8 . . ?
C21 C20 H20A 109.0 . . ?
C21 C20 H20B 109.0 . . ?
C20 C21 H21A 109.5 . . ?
C20 C21 H21B 109.5 . . ?
C20 C21 H21C 109.5 . . ?
H21A C21 H21B 109.5 . . ?
H21A C21 H21C 109.5 . . ?
H21B C21 H21C 109.5 . . ?
H20C C20A H20D 107.8 . . ?
C19A C20A H20C 109.1 . . ?
C19A C20A H20D 109.1 . . ?
C21A C20A H20C 109.1 . . ?
C21A C20A H20D 109.1 . . ?
C21A C20A C19A 113(2) . . ?
N9 C19A C20A 109.7(9) . . ?
N9 C19A H19C 109.7 . . ?
N9 C19A H19D 109.7 . . ?
C20A C19A H19C 109.7 . . ?
C20A C19A H19D 109.7 . . ?
H19C C19A H19D 108.2 . . ?
C20A C21A H21D 109.5 . . ?
C20A C21A H21E 109.5 . . ?
C20A C21A H21F 109.5 . . ?
H21D C21A H21E 109.5 . . ?
H21D C21A H21F 109.5 . . ?
H21E C21A H21F 109.5 . . ?

loop_
_geom_bond_atom_site_label_1
_geom_bond_atom_site_label_2
_geom_bond_distance
_geom_bond_site_symmetry_2
_geom_bond_publ_flag
P1 N1 1.600(3) . ?
P1 N3 1.589(3) . ?
P1 N4 1.655(3) . ?
P1 N5 1.640(3) . ?
P2 N1 1.610(3) . ?
P2 N2 1.593(3) . ?
P2 N7 1.632(3) . ?
P2 N8 1.661(3) . ?
P3 N2 1.604(3) . ?
P3 N3 1.607(3) . ?
P3 N10 1.647(3) . ?
P3 N9 1.646(3) . ?
N4 C1 1.437(5) . ?
N4 C4 1.461(5) . ?
N5 C2 1.440(5) . ?
N5 C3 1.439(5) . ?
N6 H6 0.8800 . ?
N6 C5 1.362(5) . ?
N6 C12 1.374(5) . ?
N7 H7 0.8800 . ?
N7 C13 1.430(5) . ?
N8 H8 0.8800 . ?
N8 C16 1.481(5) . ?
N10 H10 0.8800 . ?
N10 C22 1.457(4) . ?
C1 H1A 0.9900 . ?
C1 H1B 0.9900 . ?
C1 C2 1.503(6) . ?
C2 H2A 0.9900 . ?
C2 H2B 0.9900 . ?
C3 H3A 0.9800 . ?
C3 H3B 0.9800 . ?
C3 H3C 0.9800 . ?
C4 H4 0.89(4) . ?
C4 C6 1.512(5) . ?
C5 H5 0.9500 . ?
C5 C6 1.364(5) . ?
C6 C7 1.423(5) . ?
C7 C8 1.396(5) . ?
C7 C12 1.405(5) . ?
C8 H8A 0.9500 . ?
C8 C9 1.369(6) . ?
C9 H9 0.9500 . ?
C9 C10 1.394(7) . ?
C10 H10A 0.9500 . ?
C10 C11 1.378(6) . ?
C11 H11 0.9500 . ?
C11 C12 1.391(5) . ?
C13 H13A 0.9900 . ?
C13 H13B 0.9900 . ?
C13 C14 1.529(6) . ?
C14 H14A 0.9900 . ?
C14 H14B 0.9900 . ?
C14 C15 1.486(6) . ?
C15 H15A 0.9800 . ?
C15 H15B 0.9800 . ?
C15 H15C 0.9800 . ?
C16 H16A 0.9900 . ?
C16 H16B 0.9900 . ?
C16 H16C 0.9900 . ?
C16 H16D 0.9900 . ?
C16 C17 1.493(8) . ?
C16 C17A 1.516(13) . ?
C17 H17A 0.9900 . ?
C17 H17B 0.9900 . ?
C17 C18 1.517(12) . ?
C18 H18A 0.9800 . ?
C18 H18B 0.9800 . ?
C18 H18C 0.9800 . ?
C22 H22A 0.9900 . ?
C22 H22B 0.9900 . ?
C22 C23 1.500(5) . ?
C23 H23A 0.9900 . ?
C23 H23B 0.9900 . ?
C23 C24 1.526(5) . ?
C24 H24A 0.9800 . ?
C24 H24B 0.9800 . ?
C24 H24C 0.9800 . ?
C17A H17C 0.9900 . ?
C17A H17D 0.9900 . ?
C17A C18A 1.499(19) . ?
C18A H18D 0.9800 . ?
C18A H18E 0.9800 . ?
C18A H18F 0.9800 . ?
N9 H9A 0.8800 . ?
N9 H9B 0.8800 . ?
N9 C19 1.468(6) . ?
N9 C19A 1.490(11) . ?
C19 H19A 0.9900 . ?
C19 H19B 0.9900 . ?
C19 C20 1.497(7) . ?
C20 H20A 0.9900 . ?
C20 H20B 0.9900 . ?
C20 C21 1.526(18) . ?
C21 H21A 0.9800 . ?
C21 H21B 0.9800 . ?
C21 H21C 0.9800 . ?
C20A H20C 0.9900 . ?
C20A H20D 0.9900 . ?
C20A C19A 1.494(13) . ?
C20A C21A 1.49(4) . ?
C19A H19C 0.9900 . ?
C19A H19D 0.9900 . ?
C21A H21D 0.9800 . ?
C21A H21E 0.9800 . ?
C21A H21F 0.9800 . ?

loop_
_geom_hbond_atom_site_label_D
_geom_hbond_atom_site_label_H
_geom_hbond_atom_site_label_A
_geom_hbond_distance_DH
_geom_hbond_distance_HA
_geom_hbond_distance_DA
_geom_hbond_angle_DHA
_geom_hbond_site_symmetry_A
_geom_hbond_publ_flag
N6 H6 N1 0.8800 2.0400 2.914(5) 174.00 2_666 yes
N7 H7 N3 0.8800 2.4300 3.145(5) 138.00 1_655 yes

loop_
_geom_torsion_atom_site_label_1
_geom_torsion_atom_site_label_2
_geom_torsion_atom_site_label_3
_geom_torsion_atom_site_label_4
_geom_torsion
_geom_torsion_site_symmetry_1
_geom_torsion_site_symmetry_2
_geom_torsion_site_symmetry_3
_geom_torsion_site_symmetry_4
_geom_torsion_publ_flag
P1 N4 C1 C2 -28.6(4) . . . . ?
P1 N4 C4 C6 126.3(3) . . . . ?
P1 N5 C2 C1 -16.5(4) . . . . ?
P2 N7 C13 C14 93.3(4) . . . . ?
P2 N8 C16 C17 -170.5(5) . . . . ?
P2 N8 C16 C17A 171.0(9) . . . . ?
P3 N10 C22 C23 -169.2(2) . . . . ?
P3 N9 C19 C20 -131.1(5) . . . . ?
P3 N9 C19A C20A 106.5(10) . . . . ?
N1 P1 N3 P3 0.4(3) . . . . ?
N1 P1 N4 C1 132.2(3) . . . . ?
N1 P1 N4 C4 -84.5(3) . . . . ?
N1 P1 N5 C2 -113.5(3) . . . . ?
N1 P1 N5 C3 61.9(4) . . . . ?
N1 P2 N2 P3 -2.1(3) . . . . ?
N1 P2 N7 C13 -64.0(3) . . . . ?
N1 P2 N8 C16 47.6(4) . . . . ?
N2 P2 N1 P1 6.8(3) . . . . ?
N2 P2 N7 C13 63.2(3) . . . . ?
N2 P2 N8 C16 -78.8(3) . . . . ?
N2 P3 N3 P1 3.5(3) . . . . ?
N2 P3 N10 C22 -83.4(3) . . . . ?
N2 P3 N9 C19 60.1(4) . . . . ?
N2 P3 N9 C19A 18.8(7) . . . . ?
N3 P1 N1 P2 -6.0(3) . . . . ?
N3 P1 N4 C1 -98.3(3) . . . . ?
N3 P1 N4 C4 45.1(3) . . . . ?
N3 P1 N5 C2 116.3(3) . . . . ?
N3 P1 N5 C3 -68.3(4) . . . . ?
N3 P3 N2 P2 -2.6(3) . . . . ?
N3 P3 N10 C22 44.9(3) . . . . ?
N3 P3 N9 C19 -67.1(4) . . . . ?
N3 P3 N9 C19A -108.4(7) . . . . ?
N4 P1 N1 P2 122.5(2) . . . . ?
N4 P1 N3 P3 -127.3(2) . . . . ?
N4 P1 N5 C2 0.4(3) . . . . ?
N4 P1 N5 C3 175.8(3) . . . . ?
N4 C1 C2 N5 27.1(5) . . . . ?
N4 C4 C6 C5 17.0(6) . . . . ?
N4 C4 C6 C7 -164.5(3) . . . . ?
N5 P1 N1 P2 -135.1(2) . . . . ?
N5 P1 N3 P3 129.3(2) . . . . ?
N5 P1 N4 C1 17.3(3) . . . . ?
N5 P1 N4 C4 160.6(3) . . . . ?
N6 C5 C6 C4 179.2(4) . . . . ?
N6 C5 C6 C7 0.5(4) . . . . ?
N7 P2 N1 P1 131.1(2) . . . . ?
N7 P2 N2 P3 -130.1(2) . . . . ?
N7 P2 N8 C16 167.0(3) . . . . ?
N7 C13 C14 C15 -176.8(4) . . . . ?
N8 P2 N1 P1 -120.2(2) . . . . ?
N8 P2 N2 P3 121.0(2) . . . . ?
N8 P2 N7 C13 -177.7(3) . . . . ?
N8 C16 C17 C18 -71.2(9) . . . . ?
N8 C16 C17A C18A -173.2(14) . . . . ?
N10 P3 N2 P2 122.1(2) . . . . ?
N10 P3 N3 P1 -125.0(2) . . . . ?
N10 P3 N9 C19 179.6(4) . . . . ?
N10 P3 N9 C19A 138.3(7) . . . . ?
N10 C22 C23 C24 179.5(3) . . . . ?
C1 N4 C4 C6 -91.7(4) . . . . ?
C3 N5 C2 C1 167.9(4) . . . . ?
C4 N4 C1 C2 -173.6(3) . . . . ?
C4 C6 C7 C8 0.6(7) . . . . ?
C4 C6 C7 C12 -179.0(3) . . . . ?
C5 N6 C12 C7 0.4(4) . . . . ?
C5 N6 C12 C11 -180.0(4) . . . . ?
C5 C6 C7 C8 179.4(4) . . . . ?
C5 C6 C7 C12 -0.2(4) . . . . ?
C6 C7 C8 C9 -179.2(4) . . . . ?
C6 C7 C12 N6 -0.1(4) . . . . ?
C6 C7 C12 C11 -179.8(4) . . . . ?
C7 C8 C9 C10 -1.4(8) . . . . ?
C8 C7 C12 N6 -179.8(3) . . . . ?
C8 C7 C12 C11 0.5(6) . . . . ?
C8 C9 C10 C11 1.5(9) . . . . ?
C9 C10 C11 C12 -0.5(8) . . . . ?
C10 C11 C12 N6 179.9(4) . . . . ?
C10 C11 C12 C7 -0.5(6) . . . . ?
C12 N6 C5 C6 -0.5(4) . . . . ?
C12 C7 C8 C9 0.4(6) . . . . ?
N9 P3 N2 P2 -129.2(2) . . . . ?
N9 P3 N3 P1 126.8(2) . . . . ?
N9 P3 N10 C22 163.0(3) . . . . ?
N9 C19 C20 C21 177.0(9) . . . . ?
C21A C20A C19A N9 177.4(19) . . . . ?
